data_4347882
loop_
_publ_author_name
'Chakarawet, Khetpakorn'
'Knopf, Ioana'
'Nava, Matthew'
'Jiang, Yanfeng'
'Stauber, Julia M.'
'Cummins, Christopher C.'

_publ_section_title
;
 Crystalline Metaphosphate Acid Salts: Synthesis in Organic Media,
 Structures, Hydrogen-Bonding Capability, and Implication of Superacidity.
;
_journal_issue 12
_journal_name_full 'Inorganic chemistry'
_journal_page_first 6178
_journal_page_last 6185
_journal_paper_doi 10.1021/acs.inorgchem.6b00749
_journal_volume 55
_journal_year 2016
_chemical_formula_sum 'C144 H126 N4 O20 P14'
_chemical_formula_weight 2666.06
_chemical_name_systematic 'Bis(triphenylphosphine)iminium dihydrogenhexametaphosphate dihydrate'
_space_group_crystal_system triclinic
_space_group_IT_number 2
_space_group_name_Hall '-P 1'
_space_group_name_H-M_alt 'P -1'
_atom_sites_solution_hydrogens mixed
_atom_sites_solution_primary direct
_atom_sites_solution_secondary difmap
_audit_creation_method SHELXL-2013
_cell_angle_alpha 97.0320(14)
_cell_angle_beta 107.0490(13)
_cell_angle_gamma 109.7810(13)
_cell_formula_units_Z 1
_cell_length_a 14.7633(9)
_cell_length_b 16.1312(10)
_cell_length_c 17.2418(11)
_cell_measurement_reflns_used 9683
_cell_measurement_temperature 100(2)
_cell_measurement_theta_max 30.89
_cell_measurement_theta_min 2.47
_cell_volume 3580.2(4)
_computing_cell_refinement 'SAINT 7.46A (Bruker-AXS, 2011)'
_computing_data_collection 'APEX2 v2011.4.0 (Bruker-AXS, 2011)'
_computing_data_reduction 'SAINT 7.46A (Bruker-AXS, 2011)'
_computing_molecular_graphics 'Bruker SHELXTL'
_computing_publication_material 'Bruker SHELXTL'
_computing_structure_refinement 'SHELXL-2013 (Sheldrick, 2013)'
_computing_structure_solution 'SHELXS-97 (Sheldrick, 2008)'
_diffrn_ambient_temperature 100(2)
_diffrn_detector_area_resol_mean 8.3
_diffrn_measured_fraction_theta_full 0.997
_diffrn_measured_fraction_theta_max 0.986
_diffrn_measurement_device_type 'Bruker Smart APEX2 CCD'
_diffrn_measurement_method '\f and \w scans'
_diffrn_radiation_type MoK\a
_diffrn_radiation_wavelength 0.71073
_diffrn_reflns_av_R_equivalents 0.0425
_diffrn_reflns_av_unetI/netI 0.0369
_diffrn_reflns_Laue_measured_fraction_full 0.997
_diffrn_reflns_Laue_measured_fraction_max 0.986
_diffrn_reflns_limit_h_max 21
_diffrn_reflns_limit_h_min -20
_diffrn_reflns_limit_k_max 22
_diffrn_reflns_limit_k_min -23
_diffrn_reflns_limit_l_max 24
_diffrn_reflns_limit_l_min -25
_diffrn_reflns_number 132614
_diffrn_reflns_point_group_measured_fraction_full 0.997
_diffrn_reflns_point_group_measured_fraction_max 0.986
_diffrn_reflns_theta_full 25.242
_diffrn_reflns_theta_max 31.028
_diffrn_reflns_theta_min 1.275
_diffrn_source 'I\mS micro-focus sealed tube, multilayer optics'
_exptl_absorpt_coefficient_mu 0.229
_exptl_absorpt_correction_T_max 0.7462
_exptl_absorpt_correction_T_min 0.6521
_exptl_absorpt_correction_type multi-scan
_exptl_absorpt_process_details 'SADABS (Sheldrick, 2009)'
_exptl_crystal_colour colourless
_exptl_crystal_density_diffrn 1.237
_exptl_crystal_density_method 'not measured'
_exptl_crystal_description block
_exptl_crystal_F_000 1388
_exptl_crystal_size_max 0.420
_exptl_crystal_size_mid 0.160
_exptl_crystal_size_min 0.130
_refine_diff_density_max 0.446
_refine_diff_density_min -0.558
_refine_diff_density_rms 0.062
_refine_ls_extinction_method none
_refine_ls_goodness_of_fit_ref 1.037
_refine_ls_hydrogen_treatment mixed
_refine_ls_matrix_type full
_refine_ls_number_parameters 860
_refine_ls_number_reflns 22569
_refine_ls_number_restraints 1516
_refine_ls_restrained_S_all 1.009
_refine_ls_R_factor_all 0.0648
_refine_ls_R_factor_gt 0.0441
_refine_ls_shift/su_max 0.001
_refine_ls_shift/su_mean 0.000
_refine_ls_structure_factor_coef Fsqd
_refine_ls_weighting_details 'w=1/[\s^2^(Fo^2^)+(0.0469P)^2^+2.3615P] where P=(Fo^2^+2Fc^2^)/3'
_refine_ls_weighting_scheme calc
_refine_ls_wR_factor_gt 0.1067
_refine_ls_wR_factor_ref 0.1166
_reflns_Friedel_coverage 0.000
_reflns_number_gt 17005
_reflns_number_total 22569
_reflns_threshold_expression 'I > 2\s(I)'
_cod_data_source_file ic6b00749_si_005.cif
_cod_data_source_block X14137S
_cod_database_code 4347882
_shelx_space_group_comment
; 
The symmetry employed for this shelxl refinement is uniquely defined 
by the following loop, which should always be used as a source of 
symmetry information in preference to the above space-group names. 
They are only intended as comments. 
;
_shelx_estimated_absorpt_t_min 0.910
_shelx_estimated_absorpt_t_max 0.971
_shelxl_version_number 2013-4

loop_
_space_group_symop_operation_xyz
'x, y, z'
'-x, -y, -z'

loop_
_atom_site_label
_atom_site_type_symbol
_atom_site_fract_x
_atom_site_fract_y
_atom_site_fract_z
_atom_site_U_iso_or_equiv
_atom_site_adp_type
_atom_site_occupancy
_atom_site_site_symmetry_order
_atom_site_calc_flag
_atom_site_refinement_flags_posn
_atom_site_refinement_flags_adp
_atom_site_refinement_flags_occupancy
_atom_site_disorder_assembly
_atom_site_disorder_group
P1 P 0.85303(3) 0.31091(3) 0.40055(2) 0.01677(8) Uani 1 1 d . U . . .
P2 P 0.81012(3) 0.47054(3) 0.44826(3) 0.01866(8) Uani 1 1 d . U . . .
P3 P 0.95562(3) 0.57698(3) 0.62044(2) 0.01710(8) Uani 1 1 d . U . . .
O1 O 0.84182(10) 0.38750(7) 0.46343(7) 0.0238(2) Uani 1 1 d . U . . .
O2 O 0.84880(8) 0.52916(7) 0.54263(7) 0.0193(2) Uani 1 1 d . U . . .
O3 O 1.02405(9) 0.64361(8) 0.57992(8) 0.0245(2) Uani 1 1 d . U . . .
O11 O 0.79604(9) 0.30650(8) 0.31281(7) 0.0225(2) Uani 1 1 d . U . . .
O12 O 0.83325(9) 0.22974(7) 0.43424(7) 0.0235(2) Uani 1 1 d . U . . .
O21 O 0.87434(11) 0.52545(8) 0.40419(8) 0.0274(3) Uani 1 1 d . U . . .
H1 H 0.9265(15) 0.5131(13) 0.3898(10) 0.033 Uiso 1 1 d . U . . .
O22 O 0.69859(10) 0.44433(10) 0.41257(8) 0.0323(3) Uani 1 1 d . U . . .
O31 O 0.99813(9) 0.50603(7) 0.64057(7) 0.0216(2) Uani 1 1 d . U . . .
O32 O 0.93831(10) 0.62660(8) 0.68830(8) 0.0280(3) Uani 1 1 d . U . . .
O1W O 0.86499(15) 0.23551(11) 0.19567(10) 0.0469(4) Uani 1 1 d D . . . .
H1W H 0.833(2) 0.2587(18) 0.2302(15) 0.056 Uiso 1 1 d D U . . .
H2W H 0.9326(15) 0.2827(16) 0.2291(15) 0.056 Uiso 1 1 d D U . . .
N1 N 0.31943(11) 0.44754(10) 0.09730(9) 0.0249(3) Uani 1 1 d . U . . .
N2 N 0.76309(10) 0.00359(8) 0.54662(8) 0.0179(2) Uani 1 1 d . U . . .
P1C P 0.21925(3) 0.46854(3) 0.06995(3) 0.02013(8) Uani 1 1 d . U . . .
P2C P 0.41801(3) 0.46764(3) 0.17667(3) 0.02074(8) Uani 1 1 d . U . . .
P3C P 0.68911(3) -0.08951(2) 0.47858(2) 0.01594(8) Uani 1 1 d . U . . .
P4C P 0.83286(3) 0.03095(3) 0.64293(2) 0.01674(8) Uani 1 1 d . U . . .
C111 C 0.20739(12) 0.50725(11) -0.02441(10) 0.0211(3) Uani 1 1 d . U . . .
C112 C 0.13933(14) 0.54946(12) -0.05133(11) 0.0267(3) Uani 1 1 d . U . . .
H112 H 0.0981 0.5570 -0.0200 0.032 Uiso 1 1 calc R U . . .
C113 C 0.13185(15) 0.58041(12) -0.12365(12) 0.0302(4) Uani 1 1 d . U . . .
H113 H 0.0851 0.6085 -0.1421 0.036 Uiso 1 1 calc R U . . .
C114 C 0.19270(14) 0.57030(12) -0.16907(11) 0.0287(4) Uani 1 1 d . U . . .
H114 H 0.1885 0.5926 -0.2180 0.034 Uiso 1 1 calc R U . . .
C115 C 0.25955(15) 0.52773(12) -0.14311(11) 0.0282(4) Uani 1 1 d . U . . .
H115 H 0.3009 0.5207 -0.1745 0.034 Uiso 1 1 calc R U . . .
C116 C 0.26648(13) 0.49516(11) -0.07144(10) 0.0229(3) Uani 1 1 d . U . . .
H116 H 0.3113 0.4648 -0.0546 0.028 Uiso 1 1 calc R U . . .
C121 C 0.21712(13) 0.55529(11) 0.14498(10) 0.0232(3) Uani 1 1 d . U . . .
C122 C 0.27829(14) 0.64586(12) 0.15252(11) 0.0285(4) Uani 1 1 d . U . . .
H122 H 0.3175 0.6601 0.1175 0.034 Uiso 1 1 calc R U . . .
C123 C 0.28158(16) 0.71492(13) 0.21147(12) 0.0333(4) Uani 1 1 d . U . . .
H123 H 0.3229 0.7764 0.2165 0.040 Uiso 1 1 calc R U . . .
C124 C 0.22463(16) 0.69416(14) 0.26304(12) 0.0340(4) Uani 1 1 d . U . . .
H124 H 0.2266 0.7416 0.3029 0.041 Uiso 1 1 calc R U . . .
C125 C 0.16479(15) 0.60424(13) 0.25661(12) 0.0315(4) Uani 1 1 d . U . . .
H125 H 0.1264 0.5903 0.2923 0.038 Uiso 1 1 calc R U . . .
C126 C 0.16113(13) 0.53465(12) 0.19775(11) 0.0258(3) Uani 1 1 d . U . . .
H126 H 0.1206 0.4732 0.1935 0.031 Uiso 1 1 calc R U . . .
C131 C 0.10699(13) 0.36657(11) 0.04932(10) 0.0224(3) Uani 1 1 d . U . . .
C132 C 0.02121(13) 0.33745(12) -0.02421(11) 0.0252(3) Uani 1 1 d . U . . .
H132 H 0.0210 0.3716 -0.0654 0.030 Uiso 1 1 calc R U . . .
C133 C -0.06399(15) 0.25865(13) -0.03747(12) 0.0322(4) Uani 1 1 d . U . . .
H133 H -0.1218 0.2383 -0.0881 0.039 Uiso 1 1 calc R U . . .
C134 C -0.06456(16) 0.20965(13) 0.02338(13) 0.0373(4) Uani 1 1 d . U . . .
H134 H -0.1235 0.1565 0.0148 0.045 Uiso 1 1 calc R U . . .
C135 C 0.02075(17) 0.23824(14) 0.09662(13) 0.0380(5) Uani 1 1 d . U . . .
H135 H 0.0202 0.2045 0.1380 0.046 Uiso 1 1 calc R U . . .
C136 C 0.10641(15) 0.31565(13) 0.10949(12) 0.0319(4) Uani 1 1 d . U . . .
H136 H 0.1651 0.3344 0.1593 0.038 Uiso 1 1 calc R U . . .
C211 C 0.52682(13) 0.56341(11) 0.17812(10) 0.0226(3) Uani 1 1 d . U . . .
C212 C 0.51946(15) 0.59921(13) 0.10813(12) 0.0295(4) Uani 1 1 d . U . . .
H212 H 0.4571 0.5746 0.0609 0.035 Uiso 1 1 calc R U . . .
C213 C 0.60422(16) 0.67149(14) 0.10792(13) 0.0367(4) Uani 1 1 d . U . . .
H213 H 0.5994 0.6964 0.0605 0.044 Uiso 1 1 calc R U . . .
C214 C 0.69515(15) 0.70704(13) 0.17626(13) 0.0347(4) Uani 1 1 d . U . . .
H214 H 0.7528 0.7559 0.1753 0.042 Uiso 1 1 calc R U . . .
C215 C 0.70270(15) 0.67204(13) 0.24583(12) 0.0320(4) Uani 1 1 d . U . . .
H215 H 0.7654 0.6970 0.2928 0.038 Uiso 1 1 calc R U . . .
C216 C 0.61880(14) 0.60026(12) 0.24736(11) 0.0276(4) Uani 1 1 d . U . . .
H216 H 0.6240 0.5763 0.2954 0.033 Uiso 1 1 calc R U . . .
C221 C 0.40441(13) 0.49196(13) 0.27614(10) 0.0276(4) Uani 1 1 d . U . . .
C222 C 0.36752(18) 0.42101(17) 0.31238(13) 0.0433(5) Uani 1 1 d . U . . .
H222 H 0.3544 0.3605 0.2866 0.052 Uiso 1 1 calc R U . . .
C223 C 0.3501(2) 0.4394(2) 0.38638(15) 0.0587(7) Uani 1 1 d . U . . .
H223 H 0.3240 0.3912 0.4108 0.070 Uiso 1 1 calc R U . . .
C224 C 0.37076(17) 0.5281(2) 0.42483(14) 0.0540(7) Uani 1 1 d . U . . .
H224 H 0.3610 0.5407 0.4764 0.065 Uiso 1 1 calc R U . . .
C225 C 0.40529(15) 0.59780(18) 0.38820(13) 0.0442(6) Uani 1 1 d . U . . .
H225 H 0.4172 0.6580 0.4137 0.053 Uiso 1 1 calc R U . . .
C226 C 0.42286(14) 0.58049(14) 0.31395(11) 0.0331(4) Uani 1 1 d . U . . .
H226 H 0.4473 0.6288 0.2892 0.040 Uiso 1 1 calc R U . . .
C231 C 0.4507(3) 0.3668(2) 0.1703(3) 0.0222(11) Uani 0.631(11) 1 d G U P A 1
C232 C 0.3927(3) 0.2925(2) 0.1017(2) 0.0354(10) Uani 0.631(11) 1 d G U P A 1
H232 H 0.3341 0.2924 0.0598 0.043 Uiso 0.631(11) 1 calc R U P A 1
C233 C 0.4204(4) 0.2185(2) 0.0946(2) 0.0487(14) Uani 0.631(11) 1 d G U P A 1
H233 H 0.3808 0.1677 0.0477 0.058 Uiso 0.631(11) 1 calc R U P A 1
C234 C 0.5061(3) 0.2188(2) 0.1560(3) 0.0417(11) Uani 0.631(11) 1 d G U P A 1
H234 H 0.5250 0.1682 0.1511 0.050 Uiso 0.631(11) 1 calc R U P A 1
C235 C 0.5641(3) 0.2930(3) 0.2246(2) 0.0270(10) Uani 0.631(11) 1 d G U P A 1
H235 H 0.6227 0.2932 0.2666 0.032 Uiso 0.631(11) 1 calc R U P A 1
C236 C 0.5364(3) 0.3671(2) 0.2318(3) 0.0223(13) Uani 0.631(11) 1 d G U P A 1
H236 H 0.5760 0.4178 0.2786 0.027 Uiso 0.631(11) 1 calc R U P A 1
C31B C 0.4444(6) 0.3723(3) 0.1730(5) 0.0229(18) Uani 0.369(11) 1 d G U P A 2
C32B C 0.3673(5) 0.2901(4) 0.1221(5) 0.038(2) Uani 0.369(11) 1 d G U P A 2
H32B H 0.3054 0.2891 0.0839 0.046 Uiso 0.369(11) 1 calc R U P A 2
C33B C 0.3806(5) 0.2094(3) 0.1270(5) 0.049(3) Uani 0.369(11) 1 d G U P A 2
H33B H 0.3279 0.1532 0.0922 0.058 Uiso 0.369(11) 1 calc R U P A 2
C34B C 0.4711(5) 0.2109(3) 0.1829(4) 0.0357(18) Uani 0.369(11) 1 d G U P A 2
H34B H 0.4803 0.1557 0.1863 0.043 Uiso 0.369(11) 1 calc R U P A 2
C35B C 0.5483(4) 0.2931(4) 0.2338(4) 0.0282(16) Uani 0.369(11) 1 d G U P A 2
H35B H 0.6102 0.2941 0.2720 0.034 Uiso 0.369(11) 1 calc R U P A 2
C36B C 0.5349(6) 0.3738(3) 0.2289(5) 0.031(3) Uani 0.369(11) 1 d G U P A 2
H36B H 0.5877 0.4299 0.2637 0.038 Uiso 0.369(11) 1 calc R U P A 2
C311 C 0.65528(12) -0.06341(10) 0.37808(10) 0.0181(3) Uani 1 1 d . U . . .
C312 C 0.68733(12) 0.02637(10) 0.37119(10) 0.0194(3) Uani 1 1 d . U . . .
H312 H 0.7236 0.0749 0.4202 0.023 Uiso 1 1 calc R U . . .
C313 C 0.66623(13) 0.04486(11) 0.29249(11) 0.0231(3) Uani 1 1 d . U . . .
H313 H 0.6882 0.1060 0.2878 0.028 Uiso 1 1 calc R U . . .
C314 C 0.61313(14) -0.02616(12) 0.22100(11) 0.0264(3) Uani 1 1 d . U . . .
H314 H 0.5991 -0.0135 0.1674 0.032 Uiso 1 1 calc R U . . .
C315 C 0.58025(15) -0.11614(12) 0.22753(11) 0.0277(4) Uani 1 1 d . U . . .
H315 H 0.5433 -0.1645 0.1784 0.033 Uiso 1 1 calc R U . . .
C316 C 0.60161(14) -0.13477(11) 0.30573(10) 0.0247(3) Uani 1 1 d . U . . .
H316 H 0.5798 -0.1960 0.3102 0.030 Uiso 1 1 calc R U . . .
C321 C 0.57264(12) -0.14522(10) 0.49814(10) 0.0195(3) Uani 1 1 d . U . . .
C322 C 0.48551(13) -0.12857(12) 0.46003(11) 0.0261(3) Uani 1 1 d . U . . .
H322 H 0.4845 -0.0952 0.4183 0.031 Uiso 1 1 calc R U . . .
C323 C 0.39954(14) -0.16121(13) 0.48347(13) 0.0334(4) Uani 1 1 d . U . . .
H323 H 0.3407 -0.1487 0.4585 0.040 Uiso 1 1 calc R U . . .
C324 C 0.39949(15) -0.21168(13) 0.54283(13) 0.0349(4) Uani 1 1 d . U . . .
H324 H 0.3404 -0.2345 0.5578 0.042 Uiso 1 1 calc R U . . .
C325 C 0.48531(15) -0.22883(12) 0.58016(12) 0.0307(4) Uani 1 1 d . U . . .
H325 H 0.4848 -0.2641 0.6204 0.037 Uiso 1 1 calc R U . . .
C326 C 0.57266(14) -0.19488(11) 0.55925(11) 0.0244(3) Uani 1 1 d . U . . .
H326 H 0.6323 -0.2054 0.5864 0.029 Uiso 1 1 calc R U . . .
C331 C 0.75113(12) -0.16715(10) 0.47060(9) 0.0176(3) Uani 1 1 d . U . . .
C332 C 0.70446(13) -0.26042(10) 0.46329(10) 0.0211(3) Uani 1 1 d . U . . .
H332 H 0.6348 -0.2869 0.4597 0.025 Uiso 1 1 calc R U . . .
C333 C 0.76059(14) -0.31425(11) 0.46125(10) 0.0238(3) Uani 1 1 d . U . . .
H333 H 0.7293 -0.3775 0.4568 0.029 Uiso 1 1 calc R U . . .
C334 C 0.86159(14) -0.27612(12) 0.46564(10) 0.0248(3) Uani 1 1 d . U . . .
H334 H 0.8997 -0.3132 0.4650 0.030 Uiso 1 1 calc R U . . .
C335 C 0.90800(13) -0.18341(12) 0.47100(10) 0.0237(3) Uani 1 1 d . U . . .
H335 H 0.9771 -0.1577 0.4731 0.028 Uiso 1 1 calc R U . . .
C336 C 0.85299(12) -0.12903(11) 0.47323(10) 0.0204(3) Uani 1 1 d . U . . .
H336 H 0.8842 -0.0660 0.4765 0.024 Uiso 1 1 calc R U . . .
C411 C 0.91076(12) 0.15017(10) 0.67090(10) 0.0186(3) Uani 1 1 d . U . . .
C412 C 0.90028(12) 0.20106(10) 0.61176(10) 0.0188(3) Uani 1 1 d . U . . .
H412 H 0.8516 0.1727 0.5565 0.023 Uiso 1 1 calc R U . . .
C413 C 0.96154(13) 0.29385(11) 0.63392(11) 0.0223(3) Uani 1 1 d . U . . .
H413 H 0.9541 0.3290 0.5939 0.027 Uiso 1 1 calc R U . . .
C414 C 1.03316(13) 0.33460(11) 0.71409(11) 0.0255(3) Uani 1 1 d . U . . .
H414 H 1.0753 0.3977 0.7288 0.031 Uiso 1 1 calc R U . . .
C415 C 1.04398(14) 0.28408(12) 0.77341(11) 0.0278(4) Uani 1 1 d . U . . .
H415 H 1.0935 0.3125 0.8284 0.033 Uiso 1 1 calc R U . . .
C416 C 0.98219(14) 0.19179(12) 0.75210(11) 0.0265(3) Uani 1 1 d . U . . .
H416 H 0.9886 0.1572 0.7927 0.032 Uiso 1 1 calc R U . . .
C421 C 0.91831(13) -0.02643(11) 0.66812(10) 0.0223(3) Uani 1 1 d . U . . .
C422 C 0.88353(15) -0.11512(12) 0.67822(11) 0.0283(4) Uani 1 1 d . U . . .
H422 H 0.8170 -0.1422 0.6812 0.034 Uiso 1 1 calc R U . . .
C423 C 0.94634(19) -0.16376(14) 0.68384(12) 0.0386(5) Uani 1 1 d . U . . .
H423 H 0.9229 -0.2240 0.6906 0.046 Uiso 1 1 calc R U . . .
C424 C 1.04346(19) -0.12344(17) 0.67949(13) 0.0437(5) Uani 1 1 d . U . . .
H424 H 1.0861 -0.1567 0.6828 0.052 Uiso 1 1 calc R U . . .
C425 C 1.07875(17) -0.03580(16) 0.67036(13) 0.0396(5) Uani 1 1 d . U . . .
H425 H 1.1456 -0.0089 0.6681 0.047 Uiso 1 1 calc R U . . .
C426 C 1.01684(14) 0.01314(13) 0.66455(11) 0.0287(4) Uani 1 1 d . U . . .
H426 H 1.0413 0.0735 0.6582 0.034 Uiso 1 1 calc R U . . .
C431 C 0.75725(13) 0.01440(11) 0.70938(10) 0.0216(3) Uani 1 1 d . U . . .
C432 C 0.66117(14) 0.01903(11) 0.68008(12) 0.0263(3) Uani 1 1 d . U . . .
H432 H 0.6350 0.0250 0.6247 0.032 Uiso 1 1 calc R U . . .
C433 C 0.60320(17) 0.01495(14) 0.73101(14) 0.0384(5) Uani 1 1 d . U . . .
H433 H 0.5373 0.0175 0.7105 0.046 Uiso 1 1 calc R U . . .
C434 C 0.6419(2) 0.00712(19) 0.81160(16) 0.0562(7) Uani 1 1 d . U . . .
H434 H 0.6024 0.0043 0.8466 0.067 Uiso 1 1 calc R U . . .
C435 C 0.7374(2) 0.0033(2) 0.84189(16) 0.0600(7) Uani 1 1 d . U . . .
H435 H 0.7637 -0.0013 0.8978 0.072 Uiso 1 1 calc R U . . .
C436 C 0.79609(17) 0.00609(16) 0.79062(12) 0.0391(5) Uani 1 1 d . U . . .
H436 H 0.8614 0.0024 0.8110 0.047 Uiso 1 1 calc R U . . .

loop_
_atom_site_aniso_label
_atom_site_aniso_U_11
_atom_site_aniso_U_22
_atom_site_aniso_U_33
_atom_site_aniso_U_23
_atom_site_aniso_U_13
_atom_site_aniso_U_12
P1 0.01541(17) 0.01211(16) 0.02143(18) 0.00462(13) 0.00718(14) 0.00317(13)
P2 0.01687(18) 0.01789(18) 0.02341(18) 0.00462(14) 0.00966(15) 0.00754(15)
P3 0.01581(18) 0.01346(16) 0.02324(18) 0.00413(14) 0.00890(14) 0.00571(14)
O1 0.0348(7) 0.0162(5) 0.0241(5) 0.0064(4) 0.0134(5) 0.0115(5)
O2 0.0141(5) 0.0180(5) 0.0260(5) 0.0027(4) 0.0090(4) 0.0058(4)
O3 0.0150(5) 0.0237(6) 0.0342(6) 0.0158(5) 0.0073(5) 0.0053(4)
O11 0.0200(6) 0.0227(6) 0.0225(5) 0.0032(4) 0.0057(4) 0.0081(5)
O12 0.0269(6) 0.0127(5) 0.0302(6) 0.0070(4) 0.0131(5) 0.0040(4)
O21 0.0393(7) 0.0197(6) 0.0381(7) 0.0132(5) 0.0268(6) 0.0162(5)
O22 0.0190(6) 0.0467(8) 0.0266(6) -0.0020(5) 0.0060(5) 0.0132(6)
O31 0.0221(6) 0.0175(5) 0.0294(6) 0.0102(4) 0.0115(5) 0.0093(4)
O32 0.0250(6) 0.0257(6) 0.0311(6) -0.0028(5) 0.0110(5) 0.0100(5)
O1W 0.0628(11) 0.0420(9) 0.0389(8) 0.0075(7) 0.0188(8) 0.0245(8)
N1 0.0225(7) 0.0325(8) 0.0223(6) 0.0067(6) 0.0083(5) 0.0138(6)
N2 0.0168(6) 0.0149(6) 0.0237(6) 0.0052(5) 0.0086(5) 0.0070(5)
P1C 0.01775(19) 0.02157(19) 0.02195(18) 0.00546(15) 0.00831(15) 0.00773(15)
P2C 0.01768(19) 0.0250(2) 0.02007(18) 0.00606(15) 0.00794(15) 0.00790(16)
P3C 0.01446(17) 0.01278(16) 0.02289(18) 0.00494(13) 0.00953(14) 0.00552(13)
P4C 0.01552(18) 0.01443(17) 0.02273(18) 0.00538(14) 0.00948(14) 0.00630(14)
C111 0.0195(7) 0.0206(7) 0.0226(7) 0.0046(6) 0.0073(6) 0.0075(6)
C112 0.0244(8) 0.0255(8) 0.0334(9) 0.0093(7) 0.0120(7) 0.0114(7)
C113 0.0281(9) 0.0265(9) 0.0352(9) 0.0112(7) 0.0073(7) 0.0119(7)
C114 0.0315(9) 0.0236(8) 0.0242(8) 0.0070(6) 0.0067(7) 0.0053(7)
C115 0.0320(9) 0.0268(8) 0.0236(8) 0.0043(6) 0.0123(7) 0.0074(7)
C116 0.0214(8) 0.0250(8) 0.0221(7) 0.0041(6) 0.0079(6) 0.0094(6)
C121 0.0196(7) 0.0258(8) 0.0250(7) 0.0049(6) 0.0106(6) 0.0081(6)
C122 0.0280(9) 0.0259(8) 0.0296(8) 0.0036(7) 0.0143(7) 0.0062(7)
C123 0.0377(10) 0.0242(8) 0.0344(9) 0.0009(7) 0.0149(8) 0.0082(8)
C124 0.0391(11) 0.0341(10) 0.0337(9) 0.0030(8) 0.0169(8) 0.0189(8)
C125 0.0311(9) 0.0375(10) 0.0340(9) 0.0087(8) 0.0184(8) 0.0176(8)
C126 0.0220(8) 0.0286(8) 0.0312(8) 0.0083(7) 0.0141(7) 0.0111(7)
C131 0.0205(8) 0.0206(7) 0.0256(7) 0.0053(6) 0.0083(6) 0.0077(6)
C132 0.0227(8) 0.0261(8) 0.0268(8) 0.0066(6) 0.0089(6) 0.0096(7)
C133 0.0246(9) 0.0310(9) 0.0338(9) 0.0059(7) 0.0061(7) 0.0067(7)
C134 0.0316(10) 0.0268(9) 0.0458(11) 0.0100(8) 0.0138(8) 0.0021(8)
C135 0.0400(11) 0.0288(9) 0.0393(10) 0.0148(8) 0.0134(9) 0.0054(8)
C136 0.0318(10) 0.0298(9) 0.0288(9) 0.0092(7) 0.0073(7) 0.0083(8)
C211 0.0215(8) 0.0227(7) 0.0261(7) 0.0053(6) 0.0116(6) 0.0093(6)
C212 0.0272(9) 0.0325(9) 0.0309(9) 0.0137(7) 0.0109(7) 0.0121(7)
C213 0.0361(10) 0.0371(10) 0.0432(11) 0.0225(9) 0.0188(9) 0.0137(9)
C214 0.0285(9) 0.0296(9) 0.0487(11) 0.0150(8) 0.0200(8) 0.0076(8)
C215 0.0242(9) 0.0313(9) 0.0363(9) 0.0065(7) 0.0111(7) 0.0066(7)
C216 0.0232(8) 0.0293(9) 0.0281(8) 0.0064(7) 0.0103(7) 0.0069(7)
C221 0.0178(7) 0.0406(10) 0.0225(7) 0.0055(7) 0.0084(6) 0.0089(7)
C222 0.0465(12) 0.0523(13) 0.0368(10) 0.0165(9) 0.0259(10) 0.0149(10)
C223 0.0561(15) 0.0838(19) 0.0403(12) 0.0220(12) 0.0330(12) 0.0166(14)
C224 0.0328(11) 0.0930(19) 0.0297(10) 0.0017(11) 0.0188(9) 0.0152(12)
C225 0.0213(9) 0.0659(14) 0.0313(10) -0.0113(9) 0.0093(7) 0.0085(9)
C226 0.0210(8) 0.0433(11) 0.0271(8) -0.0025(7) 0.0088(7) 0.0069(8)
C231 0.022(2) 0.024(2) 0.024(2) 0.0096(16) 0.0102(18) 0.0110(17)
C232 0.038(2) 0.0327(17) 0.0292(17) 0.0019(13) -0.0016(15) 0.0196(16)
C233 0.056(3) 0.0355(18) 0.044(2) -0.0025(16) -0.0038(19) 0.0282(18)
C234 0.048(2) 0.0347(17) 0.049(2) 0.0119(15) 0.0115(18) 0.0281(16)
C235 0.0226(16) 0.0320(18) 0.036(2) 0.0170(14) 0.0128(15) 0.0169(13)
C236 0.016(2) 0.025(2) 0.022(2) 0.0079(17) 0.0041(18) 0.0049(16)
C31B 0.021(4) 0.021(3) 0.022(4) 0.005(3) 0.004(3) 0.005(3)
C32B 0.027(3) 0.020(2) 0.052(4) 0.000(2) -0.005(3) 0.012(2)
C33B 0.044(4) 0.019(2) 0.058(4) -0.004(2) -0.011(3) 0.013(2)
C34B 0.041(3) 0.026(2) 0.043(3) 0.008(2) 0.008(3) 0.023(2)
C35B 0.027(3) 0.038(3) 0.025(3) 0.012(2) 0.013(2) 0.016(2)
C36B 0.031(5) 0.031(4) 0.036(5) 0.011(3) 0.012(4) 0.016(4)
C311 0.0152(7) 0.0177(7) 0.0241(7) 0.0049(5) 0.0098(6) 0.0073(5)
C312 0.0153(7) 0.0176(7) 0.0266(7) 0.0060(6) 0.0088(6) 0.0069(6)
C313 0.0196(7) 0.0225(8) 0.0316(8) 0.0118(6) 0.0123(6) 0.0093(6)
C314 0.0261(8) 0.0336(9) 0.0262(8) 0.0118(7) 0.0135(7) 0.0149(7)
C315 0.0320(9) 0.0263(8) 0.0254(8) 0.0024(6) 0.0102(7) 0.0136(7)
C316 0.0283(9) 0.0182(7) 0.0270(8) 0.0037(6) 0.0100(7) 0.0092(6)
C321 0.0172(7) 0.0156(7) 0.0262(7) 0.0029(5) 0.0114(6) 0.0048(5)
C322 0.0209(8) 0.0258(8) 0.0357(9) 0.0084(7) 0.0146(7) 0.0099(7)
C323 0.0203(8) 0.0359(10) 0.0470(11) 0.0065(8) 0.0181(8) 0.0108(7)
C324 0.0271(9) 0.0314(9) 0.0475(11) 0.0038(8) 0.0257(8) 0.0046(7)
C325 0.0338(10) 0.0249(8) 0.0363(9) 0.0079(7) 0.0235(8) 0.0055(7)
C326 0.0245(8) 0.0205(7) 0.0296(8) 0.0066(6) 0.0150(7) 0.0060(6)
C331 0.0184(7) 0.0156(6) 0.0226(7) 0.0053(5) 0.0098(6) 0.0088(5)
C332 0.0227(8) 0.0171(7) 0.0257(7) 0.0065(6) 0.0113(6) 0.0079(6)
C333 0.0307(9) 0.0177(7) 0.0270(8) 0.0070(6) 0.0115(7) 0.0126(6)
C334 0.0320(9) 0.0251(8) 0.0258(8) 0.0073(6) 0.0126(7) 0.0190(7)
C335 0.0223(8) 0.0267(8) 0.0291(8) 0.0070(6) 0.0134(6) 0.0143(7)
C336 0.0209(7) 0.0180(7) 0.0267(7) 0.0062(6) 0.0125(6) 0.0091(6)
C411 0.0165(7) 0.0158(6) 0.0246(7) 0.0042(5) 0.0103(6) 0.0054(5)
C412 0.0154(7) 0.0176(7) 0.0248(7) 0.0047(6) 0.0091(6) 0.0069(6)
C413 0.0215(8) 0.0167(7) 0.0303(8) 0.0065(6) 0.0117(6) 0.0069(6)
C414 0.0224(8) 0.0168(7) 0.0332(8) 0.0022(6) 0.0110(7) 0.0034(6)
C415 0.0246(8) 0.0232(8) 0.0267(8) 0.0016(6) 0.0070(7) 0.0025(7)
C416 0.0272(9) 0.0228(8) 0.0250(8) 0.0066(6) 0.0087(7) 0.0048(7)
C421 0.0213(8) 0.0223(7) 0.0244(7) 0.0047(6) 0.0067(6) 0.0114(6)
C422 0.0330(9) 0.0239(8) 0.0268(8) 0.0059(6) 0.0051(7) 0.0148(7)
C423 0.0556(13) 0.0335(10) 0.0300(9) 0.0067(8) 0.0053(9) 0.0303(10)
C424 0.0496(13) 0.0578(14) 0.0351(10) 0.0066(9) 0.0076(9) 0.0430(11)
C425 0.0319(10) 0.0561(13) 0.0386(10) 0.0064(9) 0.0111(8) 0.0297(10)
C426 0.0231(8) 0.0342(9) 0.0311(9) 0.0060(7) 0.0098(7) 0.0145(7)
C431 0.0215(7) 0.0174(7) 0.0275(7) 0.0053(6) 0.0141(6) 0.0050(6)
C432 0.0264(8) 0.0223(8) 0.0364(9) 0.0066(7) 0.0188(7) 0.0108(7)
C433 0.0332(10) 0.0361(10) 0.0545(12) 0.0069(9) 0.0304(9) 0.0128(8)
C434 0.0533(14) 0.0738(18) 0.0543(14) 0.0164(12) 0.0428(12) 0.0201(13)
C435 0.0567(15) 0.094(2) 0.0397(12) 0.0244(13) 0.0323(12) 0.0269(15)
C436 0.0347(10) 0.0563(13) 0.0305(9) 0.0162(9) 0.0173(8) 0.0160(10)

loop_
_atom_type_symbol
_atom_type_description
_atom_type_scat_dispersion_real
_atom_type_scat_dispersion_imag
_atom_type_scat_source
C C 0.0033 0.0016 'International Tables Vol C Tables 4.2.6.8 and 6.1.1.4'
H H 0.0000 0.0000 'International Tables Vol C Tables 4.2.6.8 and 6.1.1.4'
N N 0.0061 0.0033 'International Tables Vol C Tables 4.2.6.8 and 6.1.1.4'
O O 0.0106 0.0060 'International Tables Vol C Tables 4.2.6.8 and 6.1.1.4'
P P 0.1023 0.0942 'International Tables Vol C Tables 4.2.6.8 and 6.1.1.4'

loop_
_geom_angle_atom_site_label_1
_geom_angle_atom_site_label_2
_geom_angle_atom_site_label_3
_geom_angle
_geom_angle_site_symmetry_1
_geom_angle_site_symmetry_3
O12 P1 O11 121.69(7) . .
O12 P1 O3 107.00(7) . 2_766
O11 P1 O3 109.74(7) . 2_766
O12 P1 O1 106.61(6) . .
O11 P1 O1 109.65(7) . .
O3 P1 O1 99.95(7) 2_766 .
O22 P2 O21 117.13(8) . .
O22 P2 O1 113.38(8) . .
O21 P2 O1 108.84(7) . .
O22 P2 O2 107.04(7) . .
O21 P2 O2 107.89(7) . .
O1 P2 O2 101.20(6) . .
O32 P3 O31 116.75(7) . .
O32 P3 O3 112.14(7) . .
O31 P3 O3 109.31(7) . .
O32 P3 O2 108.35(7) . .
O31 P3 O2 108.50(6) . .
O3 P3 O2 100.47(6) . .
P2 O1 P1 131.69(8) . .
P3 O2 P2 136.73(7) . .
P3 O3 P1 133.29(8) . 2_766
P2 O21 H1 125.1(13) . .
H1W O1W H2W 91(2) . .
P1C N1 P2C 140.84(10) . .
P4C N2 P3C 135.24(9) . .
N1 P1C C111 109.45(8) . .
N1 P1C C121 114.92(8) . .
C111 P1C C121 106.25(8) . .
N1 P1C C131 109.82(8) . .
C111 P1C C131 108.29(8) . .
C121 P1C C131 107.88(8) . .
N1 P2C C31B 107.8(3) . .
N1 P2C C221 115.57(8) . .
C31B P2C C221 105.5(3) . .
N1 P2C C211 110.97(8) . .
C31B P2C C211 110.4(3) . .
C221 P2C C211 106.38(8) . .
N1 P2C C231 108.03(14) . .
C221 P2C C231 107.54(16) . .
C211 P2C C231 108.10(15) . .
N2 P3C C331 112.84(7) . .
N2 P3C C311 107.53(7) . .
C331 P3C C311 106.17(7) . .
N2 P3C C321 112.03(7) . .
C331 P3C C321 109.26(7) . .
C311 P3C C321 108.75(7) . .
N2 P4C C411 107.80(7) . .
N2 P4C C421 114.20(7) . .
C411 P4C C421 107.30(8) . .
N2 P4C C431 112.25(7) . .
C411 P4C C431 106.13(7) . .
C421 P4C C431 108.73(8) . .
C116 C111 C112 119.60(15) . .
C116 C111 P1C 119.83(13) . .
C112 C111 P1C 120.57(12) . .
C113 C112 C111 120.16(16) . .
C113 C112 H112 119.9 . .
C111 C112 H112 119.9 . .
C112 C113 C114 120.03(18) . .
C112 C113 H113 120.0 . .
C114 C113 H113 120.0 . .
C115 C114 C113 120.03(16) . .
C115 C114 H114 120.0 . .
C113 C114 H114 120.0 . .
C114 C115 C116 120.42(16) . .
C114 C115 H115 119.8 . .
C116 C115 H115 119.8 . .
C115 C116 C111 119.73(16) . .
C115 C116 H116 120.1 . .
C111 C116 H116 120.1 . .
C126 C121 C122 119.78(16) . .
C126 C121 P1C 122.29(13) . .
C122 C121 P1C 117.85(12) . .
C123 C122 C121 119.86(16) . .
C123 C122 H122 120.1 . .
C121 C122 H122 120.1 . .
C124 C123 C122 120.16(18) . .
C124 C123 H123 119.9 . .
C122 C123 H123 119.9 . .
C123 C124 C125 120.26(17) . .
C123 C124 H124 119.9 . .
C125 C124 H124 119.9 . .
C124 C125 C126 119.93(16) . .
C124 C125 H125 120.0 . .
C126 C125 H125 120.0 . .
C125 C126 C121 120.00(16) . .
C125 C126 H126 120.0 . .
C121 C126 H126 120.0 . .
C132 C131 C136 119.40(16) . .
C132 C131 P1C 121.99(13) . .
C136 C131 P1C 118.60(13) . .
C133 C132 C131 120.16(16) . .
C133 C132 H132 119.9 . .
C131 C132 H132 119.9 . .
C132 C133 C134 119.94(18) . .
C132 C133 H133 120.0 . .
C134 C133 H133 120.0 . .
C135 C134 C133 120.10(18) . .
C135 C134 H134 119.9 . .
C133 C134 H134 119.9 . .
C136 C135 C134 120.19(18) . .
C136 C135 H135 119.9 . .
C134 C135 H135 119.9 . .
C135 C136 C131 120.17(18) . .
C135 C136 H136 119.9 . .
C131 C136 H136 119.9 . .
C212 C211 C216 119.80(16) . .
C212 C211 P2C 119.22(13) . .
C216 C211 P2C 120.96(13) . .
C211 C212 C213 119.50(18) . .
C211 C212 H212 120.3 . .
C213 C212 H212 120.3 . .
C214 C213 C212 120.40(18) . .
C214 C213 H213 119.8 . .
C212 C213 H213 119.8 . .
C215 C214 C213 120.32(17) . .
C215 C214 H214 119.8 . .
C213 C214 H214 119.8 . .
C214 C215 C216 120.10(18) . .
C214 C215 H215 119.9 . .
C216 C215 H215 119.9 . .
C215 C216 C211 119.88(17) . .
C215 C216 H216 120.1 . .
C211 C216 H216 120.1 . .
C226 C221 C222 119.91(17) . .
C226 C221 P2C 120.07(14) . .
C222 C221 P2C 119.83(16) . .
C223 C222 C221 119.6(2) . .
C223 C222 H222 120.2 . .
C221 C222 H222 120.2 . .
C222 C223 C224 120.2(2) . .
C222 C223 H223 119.9 . .
C224 C223 H223 119.9 . .
C225 C224 C223 120.06(19) . .
C225 C224 H224 120.0 . .
C223 C224 H224 120.0 . .
C224 C225 C226 120.4(2) . .
C224 C225 H225 119.8 . .
C226 C225 H225 119.8 . .
C225 C226 C221 119.7(2) . .
C225 C226 H226 120.1 . .
C221 C226 H226 120.1 . .
C232 C231 C236 120.0 . .
C232 C231 P2C 119.9(2) . .
C236 C231 P2C 120.1(2) . .
C231 C232 C233 120.0 . .
C231 C232 H232 120.0 . .
C233 C232 H232 120.0 . .
C234 C233 C232 120.0 . .
C234 C233 H233 120.0 . .
C232 C233 H233 120.0 . .
C233 C234 C235 120.0 . .
C233 C234 H234 120.0 . .
C235 C234 H234 120.0 . .
C234 C235 C236 120.0 . .
C234 C235 H235 120.0 . .
C236 C235 H235 120.0 . .
C235 C236 C231 120.0 . .
C235 C236 H236 120.0 . .
C231 C236 H236 120.0 . .
C32B C31B C36B 120.0 . .
C32B C31B P2C 118.6(4) . .
C36B C31B P2C 120.7(4) . .
C33B C32B C31B 120.0 . .
C33B C32B H32B 120.0 . .
C31B C32B H32B 120.0 . .
C32B C33B C34B 120.0 . .
C32B C33B H33B 120.0 . .
C34B C33B H33B 120.0 . .
C33B C34B C35B 120.0 . .
C33B C34B H34B 120.0 . .
C35B C34B H34B 120.0 . .
C36B C35B C34B 120.0 . .
C36B C35B H35B 120.0 . .
C34B C35B H35B 120.0 . .
C35B C36B C31B 120.0 . .
C35B C36B H36B 120.0 . .
C31B C36B H36B 120.0 . .
C312 C311 C316 119.81(15) . .
C312 C311 P3C 120.98(12) . .
C316 C311 P3C 119.09(12) . .
C313 C312 C311 120.04(15) . .
C313 C312 H312 120.0 . .
C311 C312 H312 120.0 . .
C314 C313 C312 119.89(15) . .
C314 C313 H313 120.1 . .
C312 C313 H313 120.1 . .
C313 C314 C315 120.32(16) . .
C313 C314 H314 119.8 . .
C315 C314 H314 119.8 . .
C316 C315 C314 119.92(16) . .
C316 C315 H315 120.0 . .
C314 C315 H315 120.0 . .
C315 C316 C311 120.01(15) . .
C315 C316 H316 120.0 . .
C311 C316 H316 120.0 . .
C322 C321 C326 119.45(15) . .
C322 C321 P3C 119.25(12) . .
C326 C321 P3C 120.74(13) . .
C321 C322 C323 119.70(17) . .
C321 C322 H322 120.2 . .
C323 C322 H322 120.2 . .
C324 C323 C322 120.48(19) . .
C324 C323 H323 119.8 . .
C322 C323 H323 119.8 . .
C325 C324 C323 119.92(16) . .
C325 C324 H324 120.0 . .
C323 C324 H324 120.0 . .
C324 C325 C326 120.44(17) . .
C324 C325 H325 119.8 . .
C326 C325 H325 119.8 . .
C325 C326 C321 119.98(17) . .
C325 C326 H326 120.0 . .
C321 C326 H326 120.0 . .
C332 C331 C336 119.80(14) . .
C332 C331 P3C 124.01(12) . .
C336 C331 P3C 116.18(11) . .
C333 C332 C331 119.65(15) . .
C333 C332 H332 120.2 . .
C331 C332 H332 120.2 . .
C334 C333 C332 120.36(15) . .
C334 C333 H333 119.8 . .
C332 C333 H333 119.8 . .
C333 C334 C335 120.35(15) . .
C333 C334 H334 119.8 . .
C335 C334 H334 119.8 . .
C336 C335 C334 119.85(15) . .
C336 C335 H335 120.1 . .
C334 C335 H335 120.1 . .
C335 C336 C331 119.95(14) . .
C335 C336 H336 120.0 . .
C331 C336 H336 120.0 . .
C412 C411 C416 120.15(14) . .
C412 C411 P4C 120.06(12) . .
C416 C411 P4C 119.79(12) . .
C411 C412 C413 119.73(15) . .
C411 C412 H412 120.1 . .
C413 C412 H412 120.1 . .
C414 C413 C412 119.95(15) . .
C414 C413 H413 120.0 . .
C412 C413 H413 120.0 . .
C413 C414 C415 120.56(15) . .
C413 C414 H414 119.7 . .
C415 C414 H414 119.7 . .
C414 C415 C416 119.82(16) . .
C414 C415 H415 120.1 . .
C416 C415 H415 120.1 . .
C415 C416 C411 119.78(16) . .
C415 C416 H416 120.1 . .
C411 C416 H416 120.1 . .
C422 C421 C426 119.46(16) . .
C422 C421 P4C 121.24(13) . .
C426 C421 P4C 118.54(13) . .
C423 C422 C421 120.06(19) . .
C423 C422 H422 120.0 . .
C421 C422 H422 120.0 . .
C424 C423 C422 119.5(2) . .
C424 C423 H423 120.3 . .
C422 C423 H423 120.3 . .
C425 C424 C423 120.84(19) . .
C425 C424 H424 119.6 . .
C423 C424 H424 119.6 . .
C424 C425 C426 120.1(2) . .
C424 C425 H425 119.9 . .
C426 C425 H425 119.9 . .
C425 C426 C421 120.00(19) . .
C425 C426 H426 120.0 . .
C421 C426 H426 120.0 . .
C432 C431 C436 119.87(16) . .
C432 C431 P4C 117.77(13) . .
C436 C431 P4C 122.06(14) . .
C433 C432 C431 120.59(19) . .
C433 C432 H432 119.7 . .
C431 C432 H432 119.7 . .
C434 C433 C432 119.5(2) . .
C434 C433 H433 120.3 . .
C432 C433 H433 120.3 . .
C433 C434 C435 120.66(19) . .
C433 C434 H434 119.7 . .
C435 C434 H434 119.7 . .
C434 C435 C436 120.3(2) . .
C434 C435 H435 119.8 . .
C436 C435 H435 119.8 . .
C431 C436 C435 119.0(2) . .
C431 C436 H436 120.5 . .
C435 C436 H436 120.5 . .

loop_
_geom_bond_atom_site_label_1
_geom_bond_atom_site_label_2
_geom_bond_distance
_geom_bond_site_symmetry_2
P1 O12 1.4712(11) .
P1 O11 1.4791(12) .
P1 O3 1.6200(12) 2_766
P1 O1 1.6264(12) .
P2 O22 1.4627(13) .
P2 O21 1.5098(12) .
P2 O1 1.5874(12) .
P2 O2 1.6064(12) .
P3 O32 1.4695(12) .
P3 O31 1.5099(12) .
P3 O3 1.5896(12) .
P3 O2 1.6015(12) .
O3 P1 1.6201(12) 2_766
O21 H1 0.95(2) .
O1W H1W 0.970(17) .
O1W H2W 0.974(17) .
N1 P1C 1.5792(15) .
N1 P2C 1.5811(15) .
N2 P4C 1.5885(14) .
N2 P3C 1.5911(13) .
P1C C111 1.7953(16) .
P1C C121 1.8009(17) .
P1C C131 1.8014(17) .
P2C C31B 1.708(4) .
P2C C221 1.7961(17) .
P2C C211 1.8042(17) .
P2C C231 1.846(3) .
P3C C331 1.7982(15) .
P3C C311 1.8007(16) .
P3C C321 1.8018(15) .
P4C C411 1.7900(15) .
P4C C421 1.7901(17) .
P4C C431 1.8036(16) .
C111 C116 1.396(2) .
C111 C112 1.398(2) .
C112 C113 1.388(2) .
C112 H112 0.9500 .
C113 C114 1.388(3) .
C113 H113 0.9500 .
C114 C115 1.386(3) .
C114 H114 0.9500 .
C115 C116 1.391(2) .
C115 H115 0.9500 .
C116 H116 0.9500 .
C121 C126 1.397(2) .
C121 C122 1.399(2) .
C122 C123 1.391(2) .
C122 H122 0.9500 .
C123 C124 1.389(3) .
C123 H123 0.9500 .
C124 C125 1.390(3) .
C124 H124 0.9500 .
C125 C126 1.393(2) .
C125 H125 0.9500 .
C126 H126 0.9500 .
C131 C132 1.394(2) .
C131 C136 1.400(2) .
C132 C133 1.389(2) .
C132 H132 0.9500 .
C133 C134 1.389(3) .
C133 H133 0.9500 .
C134 C135 1.388(3) .
C134 H134 0.9500 .
C135 C136 1.381(3) .
C135 H135 0.9500 .
C136 H136 0.9500 .
C211 C212 1.392(2) .
C211 C216 1.397(2) .
C212 C213 1.393(3) .
C212 H212 0.9500 .
C213 C214 1.380(3) .
C213 H213 0.9500 .
C214 C215 1.378(3) .
C214 H214 0.9500 .
C215 C216 1.390(2) .
C215 H215 0.9500 .
C216 H216 0.9500 .
C221 C226 1.394(3) .
C221 C222 1.396(3) .
C222 C223 1.390(3) .
C222 H222 0.9500 .
C223 C224 1.391(4) .
C223 H223 0.9500 .
C224 C225 1.377(4) .
C224 H224 0.9500 .
C225 C226 1.393(3) .
C225 H225 0.9500 .
C226 H226 0.9500 .
C231 C232 1.3900 .
C231 C236 1.3900 .
C232 C233 1.3900 .
C232 H232 0.9500 .
C233 C234 1.3900 .
C233 H233 0.9500 .
C234 C235 1.3900 .
C234 H234 0.9500 .
C235 C236 1.3900 .
C235 H235 0.9500 .
C236 H236 0.9500 .
C31B C32B 1.3900 .
C31B C36B 1.3900 .
C32B C33B 1.3900 .
C32B H32B 0.9500 .
C33B C34B 1.3900 .
C33B H33B 0.9500 .
C34B C35B 1.3900 .
C34B H34B 0.9500 .
C35B C36B 1.3900 .
C35B H35B 0.9500 .
C36B H36B 0.9500 .
C311 C312 1.395(2) .
C311 C316 1.400(2) .
C312 C313 1.393(2) .
C312 H312 0.9500 .
C313 C314 1.388(2) .
C313 H313 0.9500 .
C314 C315 1.397(2) .
C314 H314 0.9500 .
C315 C316 1.386(2) .
C315 H315 0.9500 .
C316 H316 0.9500 .
C321 C322 1.393(2) .
C321 C326 1.399(2) .
C322 C323 1.397(2) .
C322 H322 0.9500 .
C323 C324 1.384(3) .
C323 H323 0.9500 .
C324 C325 1.378(3) .
C324 H324 0.9500 .
C325 C326 1.391(2) .
C325 H325 0.9500 .
C326 H326 0.9500 .
C331 C332 1.398(2) .
C331 C336 1.403(2) .
C332 C333 1.392(2) .
C332 H332 0.9500 .
C333 C334 1.382(2) .
C333 H333 0.9500 .
C334 C335 1.396(2) .
C334 H334 0.9500 .
C335 C336 1.387(2) .
C335 H335 0.9500 .
C336 H336 0.9500 .
C411 C412 1.391(2) .
C411 C416 1.396(2) .
C412 C413 1.395(2) .
C412 H412 0.9500 .
C413 C414 1.382(2) .
C413 H413 0.9500 .
C414 C415 1.390(2) .
C414 H414 0.9500 .
C415 C416 1.391(2) .
C415 H415 0.9500 .
C416 H416 0.9500 .
C421 C422 1.399(2) .
C421 C426 1.400(2) .
C422 C423 1.394(3) .
C422 H422 0.9500 .
C423 C424 1.389(3) .
C423 H423 0.9500 .
C424 C425 1.378(3) .
C424 H424 0.9500 .
C425 C426 1.387(3) .
C425 H425 0.9500 .
C426 H426 0.9500 .
C431 C432 1.391(3) .
C431 C436 1.391(3) .
C432 C433 1.387(2) .
C432 H432 0.9500 .
C433 C434 1.378(4) .
C433 H433 0.9500 .
C434 C435 1.378(4) .
C434 H434 0.9500 .
C435 C436 1.402(3) .
C435 H435 0.9500 .
C436 H436 0.9500 .

loop_
_geom_hbond_atom_site_label_D
_geom_hbond_atom_site_label_H
_geom_hbond_atom_site_label_A
_geom_hbond_distance_DH
_geom_hbond_distance_HA
_geom_hbond_distance_DA
_geom_hbond_angle_DHA
_geom_hbond_site_symmetry_A
O21 H1 O31 0.95(2) 1.46(2) 2.4087(17) 174.6(17) 2_766
O1W H2W O32 0.974(17) 1.953(17) 2.918(2) 171(2) 2_766
O1W H1W O11 0.970(17) 1.845(18) 2.803(2) 169(2) .
